data_2226821
loop_
_publ_author_name
'Demirta\,s, G\"une\,s'
'Dege, Necmi'
'Ye\,silel, Okan Zafer'
'Erer, Hakan'
'B\"uy\"ukg\"ung\"or, Orhan'

_publ_section_title
;
 Tris(ethylenediamine)nickel(II) 1<i>H</i>-pyrazole-3,5-dicarboxylate
 1.67-hydrate
;
_journal_coeditor_code CI5127
_journal_issue 8
_journal_name_full 'Acta Crystallographica Section E'
_journal_page_first m925
_journal_page_last m926
_journal_paper_doi 10.1107/S1600536810027066
_journal_volume 66
_journal_year 2010
_chemical_formula_iupac '[Ni (C2 H8 N2)3] (C5 H2 N2 O4), 1.67H2 O'
_chemical_formula_moiety 'C6 H24 N6 Ni1 2+, C5 H2 N2 O4 2-, 1.67(H2 O)'
_chemical_formula_sum 'C11 H29.33 N8 Ni O5.67'
_chemical_formula_weight 423.133
_chemical_name_systematic
;
Tris(ethylenediamine)nickel(II) 1<i>H</i>-pyrazole-3,5-dicarboxylate
1.67-hydrate
;
_space_group_IT_number 2
_symmetry_cell_setting triclinic
_symmetry_space_group_name_Hall '-P 1'
_symmetry_space_group_name_H-M 'P -1'
_atom_sites_solution_hydrogens geom
_atom_sites_solution_primary direct
_atom_sites_solution_secondary difmap
_audit_creation_method SHELXL-97
_cell_angle_alpha 72.008(5)
_cell_angle_beta 75.446(5)
_cell_angle_gamma 73.480(4)
_cell_formula_units_Z 6
_cell_length_a 12.8145(7)
_cell_length_b 12.9218(7)
_cell_length_c 18.6311(13)
_cell_measurement_reflns_used 64545
_cell_measurement_temperature 296
_cell_measurement_theta_max 27.23
_cell_measurement_theta_min 1.68
_cell_volume 2767.5(3)
_computing_cell_refinement 'X-AREA (Stoe & Cie, 2002)'
_computing_data_collection 'X-AREA (Stoe & Cie, 2002)'
_computing_data_reduction 'X-RED32 (Stoe & Cie, 2002)'
_computing_molecular_graphics 'ORTEP-3 for Windows (Farrugia, 1997)'
_computing_publication_material 'WinGX (Farrugia, 1999) and PLATON (Spek, 2009)'
_computing_structure_refinement 'SHELXL97 (Sheldrick, 2008)'
_computing_structure_solution 'SHELXS97 (Sheldrick, 2008)'
_diffrn_ambient_temperature 296
_diffrn_measured_fraction_theta_full 1.000
_diffrn_measured_fraction_theta_max 1.000
_diffrn_measurement_device_type 'Stoe IPDS 2'
_diffrn_measurement_method 'w-scan rotation'
_diffrn_radiation_monochromator graphite
_diffrn_radiation_source 'fine-focus sealed tube'
_diffrn_radiation_type MoK\a
_diffrn_radiation_wavelength 0.71073
_diffrn_reflns_av_R_equivalents 0.0905
_diffrn_reflns_av_sigmaI/netI 0.1032
_diffrn_reflns_limit_h_max 16
_diffrn_reflns_limit_h_min -16
_diffrn_reflns_limit_k_max 16
_diffrn_reflns_limit_k_min -16
_diffrn_reflns_limit_l_max 23
_diffrn_reflns_limit_l_min -23
_diffrn_reflns_number 42996
_diffrn_reflns_theta_full 26.50
_diffrn_reflns_theta_max 26.50
_diffrn_reflns_theta_min 1.68
_diffrn_standards_number 0
_exptl_absorpt_coefficient_mu 1.096
_exptl_absorpt_correction_T_max 0.9492
_exptl_absorpt_correction_T_min 0.5819
_exptl_absorpt_correction_type integration
_exptl_absorpt_process_details '(X-RED32; Stoe & Cie, 2002)'
_exptl_crystal_colour violet
_exptl_crystal_density_diffrn 1.523
_exptl_crystal_density_method 'not measured'
_exptl_crystal_description Prism
_exptl_crystal_F_000 1348
_exptl_crystal_size_max 0.520
_exptl_crystal_size_mid 0.353
_exptl_crystal_size_min 0.070
_refine_diff_density_max 1.249
_refine_diff_density_min -1.589
_refine_ls_extinction_method none
_refine_ls_goodness_of_fit_ref 0.912
_refine_ls_hydrogen_treatment mixed
_refine_ls_matrix_type full
_refine_ls_number_parameters 706
_refine_ls_number_reflns 11465
_refine_ls_number_restraints 15
_refine_ls_restrained_S_all 0.912
_refine_ls_R_factor_all 0.1190
_refine_ls_R_factor_gt 0.0581
_refine_ls_shift/su_max 0.001
_refine_ls_shift/su_mean 0.000
_refine_ls_structure_factor_coef Fsqd
_refine_ls_weighting_details 'calc w=1/[\s^2^(Fo^2^)+(0.0702P)^2^] where P=(Fo^2^+2Fc^2^)/3'
_refine_ls_weighting_scheme calc
_refine_ls_wR_factor_gt 0.1276
_refine_ls_wR_factor_ref 0.1464
_reflns_number_gt 6232
_reflns_number_total 11465
_reflns_threshold_expression I>2\s(I)
_cod_data_source_file ci5127.cif
_cod_data_source_block I
_cod_database_code 2226821
_cod_database_fobs_code 2226821

loop_
_symmetry_equiv_pos_as_xyz
'x, y, z'
'-x, -y, -z'

loop_
_atom_site_type_symbol
_atom_site_label
_atom_site_fract_x
_atom_site_fract_y
_atom_site_fract_z
_atom_site_U_iso_or_equiv
_atom_site_adp_type
_atom_site_calc_flag
_atom_site_refinement_flags
_atom_site_occupancy
_atom_site_disorder_assembly
_atom_site_disorder_group
C C1 0.5179(5) 0.8673(4) 0.6477(3) 0.0582(15) Uani d . 1 . .
H H1A 0.5433 0.7870 0.6561 0.070 Uiso calc R 1 . .
H H1B 0.4812 0.8958 0.6036 0.070 Uiso calc R 1 . .
C C2 0.4380(5) 0.8948(4) 0.7174(4) 0.0583(15) Uani d . 1 . .
H H2A 0.3731 0.8652 0.7260 0.070 Uiso calc R 1 . .
H H2B 0.4727 0.8617 0.7624 0.070 Uiso calc R 1 . .
C C3 0.4048(5) 1.2976(5) 0.5923(4) 0.0623(16) Uani d . 1 . .
H H3A 0.3873 1.3782 0.5837 0.075 Uiso calc R 1 . .
H H3B 0.3360 1.2739 0.6021 0.075 Uiso calc R 1 . .
C C4 0.4784(5) 1.2657(5) 0.5223(4) 0.0604(15) Uani d . 1 . .
H H4A 0.4393 1.2947 0.4793 0.073 Uiso calc R 1 . .
H H4B 0.5437 1.2963 0.5087 0.073 Uiso calc R 1 . .
C C5 0.7686(4) 1.0853(5) 0.6721(3) 0.0574(15) Uani d . 1 . .
H H5A 0.8242 1.1282 0.6614 0.069 Uiso calc R 1 . .
H H5B 0.8059 1.0077 0.6756 0.069 Uiso calc R 1 . .
C C6 0.6919(4) 1.0963(5) 0.7464(3) 0.0573(14) Uani d . 1 . .
H H6A 0.7323 1.0635 0.7886 0.069 Uiso calc R 1 . .
H H6B 0.6604 1.1745 0.7449 0.069 Uiso calc R 1 . .
N N1 0.6134(3) 0.9188(3) 0.6332(3) 0.0513(11) Uani d . 1 . .
H H1C 0.6499 0.9231 0.5847 0.062 Uiso calc R 1 . .
H H1D 0.6606 0.8775 0.6654 0.062 Uiso calc R 1 . .
N N2 0.4062(3) 1.0173(3) 0.7039(3) 0.0523(11) Uani d . 1 . .
H H2C 0.3767 1.0359 0.7487 0.063 Uiso calc R 1 . .
H H2D 0.3553 1.0461 0.6732 0.063 Uiso calc R 1 . .
N N3 0.4596(3) 1.2453(3) 0.6588(3) 0.0543(12) Uani d . 1 . .
H H3C 0.4091 1.2420 0.7023 0.065 Uiso calc R 1 . .
H H3D 0.5062 1.2857 0.6591 0.065 Uiso calc R 1 . .
N N4 0.5103(3) 1.1424(3) 0.5405(3) 0.0499(11) Uani d . 1 . .
H H4C 0.5694 1.1204 0.5062 0.060 Uiso calc R 1 . .
H H4D 0.4542 1.1152 0.5383 0.060 Uiso calc R 1 . .
N N5 0.7031(3) 1.1269(3) 0.6100(3) 0.0474(10) Uani d . 1 . .
H H5C 0.7399 1.0975 0.5703 0.057 Uiso calc R 1 . .
H H5D 0.6925 1.2017 0.5934 0.057 Uiso calc R 1 . .
N N6 0.6034(3) 1.0385(4) 0.7576(3) 0.0546(12) Uani d . 1 . .
H H6C 0.5470 1.0595 0.7939 0.065 Uiso calc R 1 . .
H H6D 0.6290 0.9641 0.7729 0.065 Uiso calc R 1 . .
Ni Ni1 0.54902(5) 1.08143(5) 0.65171(4) 0.04029(17) Uani d . 1 . .
C C7 0.0582(4) 0.1370(4) 0.4329(3) 0.0499(13) Uani d . 1 . .
H H7A 0.1290 0.1529 0.4299 0.060 Uiso calc R 1 . .
H H7B 0.0690 0.0572 0.4407 0.060 Uiso calc R 1 . .
C C8 -0.0235(4) 0.1734(4) 0.4997(3) 0.0521(13) Uani d . 1 . .
H H8A -0.0918 0.1503 0.5065 0.063 Uiso calc R 1 . .
H H8B 0.0068 0.1393 0.5465 0.063 Uiso calc R 1 . .
C C9 -0.2880(4) 0.3775(5) 0.3375(3) 0.0557(14) Uani d . 1 . .
H H9A -0.3128 0.4569 0.3336 0.067 Uiso calc R 1 . .
H H9B -0.3524 0.3473 0.3456 0.067 Uiso calc R 1 . .
C C10 -0.2115(5) 0.3580(5) 0.2650(4) 0.0601(15) Uani d . 1 . .
H H10A -0.1920 0.2790 0.2670 0.072 Uiso calc R 1 . .
H H10B -0.2479 0.3980 0.2213 0.072 Uiso calc R 1 . .
C C11 -0.0287(4) 0.5638(4) 0.3781(3) 0.0556(14) Uani d . 1 . .
H H11A -0.0032 0.5307 0.4267 0.067 Uiso calc R 1 . .
H H11B -0.0472 0.6443 0.3696 0.067 Uiso calc R 1 . .
C C12 0.0612(4) 0.5309(4) 0.3144(3) 0.0540(14) Uani d . 1 . .
H H12A 0.0377 0.5672 0.2653 0.065 Uiso calc R 1 . .
H H12B 0.1276 0.5534 0.3136 0.065 Uiso calc R 1 . .
N N7 0.0171(3) 0.1960(3) 0.3615(3) 0.0473(11) Uani d . 1 . .
H H7C -0.0282 0.1595 0.3543 0.057 Uiso calc R 1 . .
H H7D 0.0741 0.1986 0.3218 0.057 Uiso calc R 1 . .
N N8 -0.0452(3) 0.2964(3) 0.4829(3) 0.0485(11) Uani d . 1 . .
H H8C 0.0127 0.3174 0.4889 0.058 Uiso calc R 1 . .
H H8D -0.1059 0.3225 0.5146 0.058 Uiso calc R 1 . .
N N9 -0.2290(3) 0.3226(3) 0.4019(2) 0.0465(10) Uani d . 1 . .
H H9C -0.2230 0.2484 0.4143 0.056 Uiso calc R 1 . .
H H9D -0.2658 0.3483 0.4431 0.056 Uiso calc R 1 . .
N N10 -0.1108(3) 0.3976(4) 0.2566(3) 0.0548(11) Uani d . 1 . .
H H10C -0.1229 0.4719 0.2357 0.066 Uiso calc R 1 . .
H H10D -0.0547 0.3640 0.2255 0.066 Uiso calc R 1 . .
N N11 -0.1269(3) 0.5248(3) 0.3801(3) 0.0494(11) Uani d . 1 . .
H H11C -0.1627 0.5692 0.3418 0.059 Uiso calc R 1 . .
H H11D -0.1736 0.5257 0.4251 0.059 Uiso calc R 1 . .
N N12 0.0836(3) 0.4093(3) 0.3281(3) 0.0491(11) Uani d . 1 . .
H H12C 0.1272 0.3759 0.3637 0.059 Uiso calc R 1 . .
H H12D 0.1188 0.3892 0.2845 0.059 Uiso calc R 1 . .
Ni Ni2 -0.06954(5) 0.35919(5) 0.36689(4) 0.03914(17) Uani d . 1 . .
C C13 0.2460(5) 0.4831(4) 0.0518(3) 0.0571(15) Uani d . 1 . .
H H13A 0.2734 0.4037 0.0720 0.069 Uiso calc R 1 . .
H H13B 0.2123 0.4937 0.0082 0.069 Uiso calc R 1 . .
C C14 0.1618(4) 0.5309(4) 0.1126(3) 0.0565(15) Uani d . 1 . .
H H14A 0.0991 0.4961 0.1279 0.068 Uiso calc R 1 . .
H H14B 0.1943 0.5170 0.1574 0.068 Uiso calc R 1 . .
C C15 0.1245(5) 0.9129(5) -0.0625(4) 0.0708(17) Uani d . 1 . .
H H15A 0.1061 0.9934 -0.0827 0.085 Uiso calc R 1 . .
H H15B 0.0564 0.8866 -0.0451 0.085 Uiso calc R 1 . .
C C16 0.1991(6) 0.8584(5) -0.1240(4) 0.0714(17) Uani d . 1 . .
H H16A 0.1615 0.8743 -0.1666 0.086 Uiso calc R 1 . .
H H16B 0.2658 0.8872 -0.1430 0.086 Uiso calc R 1 . .
C C17 0.4890(4) 0.7190(5) 0.0333(4) 0.0573(15) Uani d . 1 . .
H H17A 0.5539 0.7505 0.0167 0.069 Uiso calc R 1 . .
H H17B 0.5128 0.6385 0.0506 0.069 Uiso calc R 1 . .
C C18 0.4118(4) 0.7649(5) 0.0977(4) 0.0575(15) Uani d . 1 . .
H H18A 0.4490 0.7450 0.1410 0.069 Uiso calc R 1 . .
H H18B 0.3911 0.8457 0.0808 0.069 Uiso calc R 1 . .
N N13 0.3379(4) 0.5407(3) 0.0279(3) 0.0564(12) Uani d . 1 . .
H H13C 0.3777 0.5303 -0.0176 0.068 Uiso calc R 1 . .
H H13D 0.3828 0.5135 0.0628 0.068 Uiso calc R 1 . .
N N14 0.1256(4) 0.6523(4) 0.0802(3) 0.0574(12) Uani d . 1 . .
H H14C 0.0917 0.6864 0.1181 0.069 Uiso calc R 1 . .
H H14D 0.0777 0.6656 0.0487 0.069 Uiso calc R 1 . .
N N15 0.1838(4) 0.8835(4) 0.0012(3) 0.0621(13) Uani d . 1 . .
H H15C 0.1357 0.8944 0.0440 0.075 Uiso calc R 1 . .
H H15D 0.2324 0.9270 -0.0097 0.075 Uiso calc R 1 . .
N N16 0.2278(4) 0.7364(4) -0.0897(3) 0.0586(12) Uani d . 1 . .
H H16C 0.2857 0.7035 -0.1201 0.070 Uiso calc R 1 . .
H H16D 0.1699 0.7063 -0.0839 0.070 Uiso calc R 1 . .
N N17 0.4282(4) 0.7491(4) -0.0312(3) 0.0592(13) Uani d . 1 . .
H H17C 0.4643 0.7086 -0.0652 0.071 Uiso calc R 1 . .
H H17D 0.4217 0.8220 -0.0555 0.071 Uiso calc R 1 . .
N N18 0.3118(4) 0.7189(4) 0.1212(3) 0.0594(12) Uani d . 1 . .
H H18C 0.2560 0.7627 0.1461 0.071 Uiso calc R 1 . .
H H18D 0.3254 0.6499 0.1528 0.071 Uiso calc R 1 . .
Ni Ni3 0.26857(5) 0.71329(5) 0.01860(4) 0.04165(18) Uani d . 1 . .
C C19 0.2427(4) 0.0035(4) 0.5734(3) 0.0423(12) Uani d . 1 . .
C C20 0.1570(4) 0.0170(4) 0.6440(3) 0.0383(11) Uani d . 1 . .
C C21 0.1256(4) 0.1049(4) 0.6794(3) 0.0438(12) Uani d . 1 . .
H H21 0.1559 0.1673 0.6652 0.053 Uiso calc R 1 . .
C C22 0.0413(4) 0.0806(4) 0.7392(3) 0.0410(11) Uani d . 1 . .
C C23 -0.0293(4) 0.1371(4) 0.7996(3) 0.0498(13) Uani d . 1 . .
N N19 0.0961(3) -0.0585(3) 0.6795(2) 0.0448(10) Uani d . 1 . .
N N20 0.0263(3) -0.0180(3) 0.7365(2) 0.0463(10) Uani d . 1 . .
H H20 -0.0230 -0.0511 0.7682 0.056 Uiso calc R 1 . .
O O1 0.2991(3) 0.0760(3) 0.5451(2) 0.0532(9) Uani d . 1 . .
O O2 0.2527(3) -0.0794(3) 0.5490(2) 0.0597(10) Uani d . 1 . .
O O3 -0.1076(3) 0.0967(3) 0.8401(2) 0.0678(12) Uani d . 1 . .
O O4 -0.0034(3) 0.2208(3) 0.8036(2) 0.0678(12) Uani d . 1 . .
C C24 0.3028(4) 0.5553(4) 0.4199(3) 0.0475(13) Uani d . 1 . .
C C25 0.3711(4) 0.5281(4) 0.3483(3) 0.0405(11) Uani d . 1 . .
C C26 0.3625(4) 0.4521(4) 0.3106(3) 0.0424(12) Uani d . 1 . .
H H26 0.3120 0.4066 0.3262 0.051 Uiso calc R 1 . .
C C27 0.4437(4) 0.4588(4) 0.2468(3) 0.0410(11) Uani d . 1 . .
C C28 0.4774(4) 0.4047(4) 0.1820(3) 0.0508(13) Uani d . 1 . .
N N21 0.4528(3) 0.5795(3) 0.3084(3) 0.0476(11) Uani d . 1 . .
N N22 0.4953(3) 0.5362(3) 0.2476(2) 0.0479(11) Uani d . 1 . .
H H22 0.5496 0.5557 0.2128 0.057 Uiso calc R 1 . .
O O5 0.3164(4) 0.6324(3) 0.4400(2) 0.0716(12) Uani d . 1 . .
O O6 0.2352(3) 0.4949(3) 0.4575(2) 0.0657(12) Uani d . 1 . .
O O7 0.4196(4) 0.3450(4) 0.1783(3) 0.0773(13) Uani d . 1 . .
O O8 0.5616(4) 0.4255(4) 0.1348(3) 0.0832(14) Uani d . 1 . .
C C29 0.3700(5) 0.0707(6) 0.9111(4) 0.0794(8) Uani d . 1 . .
C C30 0.2975(5) 0.1155(6) 0.9743(4) 0.0794(8) Uani d . 1 . .
C C31 0.1929(4) 0.1807(4) 0.9841(3) 0.0474(13) Uani d . 1 . .
H H31 0.1464 0.2116 0.9481 0.057 Uiso calc R 1 . .
C C32 0.1700(4) 0.1916(4) 1.0591(3) 0.0450(12) Uani d . 1 . .
C C33 0.0673(4) 0.2544(4) 1.1000(3) 0.0496(13) Uani d . 1 . .
N N23 0.3316(3) 0.0913(3) 1.0412(3) 0.0537(12) Uani d . 1 . .
H H23 0.3956 0.0506 1.0493 0.064 Uiso calc R 1 . .
N N24 0.2560(4) 0.1369(4) 1.0951(3) 0.0526(11) Uani d . 1 . .
O O9 0.3421(3) 0.1163(4) 0.8460(3) 0.0794(8) Uani d . 1 . .
O O10 0.4521(3) -0.0015(4) 0.9213(3) 0.0794(8) Uani d . 1 . .
O O11 0.0524(4) 0.2313(3) 1.1713(2) 0.0737(12) Uani d . 1 . .
O O12 0.0028(3) 0.3259(3) 1.0575(2) 0.0560(10) Uani d . 1 . .
O O1W 0.1964(5) 0.2779(5) 0.7625(3) 0.0983(16) Uani d D 1 . .
H H1W1 0.132(3) 0.273(7) 0.768(5) 0.147 Uiso d D 1 . .
H H2W1 0.229(6) 0.225(6) 0.793(5) 0.147 Uiso d D 1 . .
O O2W 0.1946(4) 0.2970(3) 0.4715(3) 0.0768(13) Uani d D 1 . .
H H1W2 0.221(6) 0.347(4) 0.473(4) 0.115 Uiso d D 1 . .
H H2W2 0.223(6) 0.237(3) 0.499(4) 0.115 Uiso d D 1 . .
O O3W 0.2482(4) 0.2325(4) 0.2382(3) 0.0741(12) Uani d D 1 . .
H H1W3 0.301(4) 0.264(6) 0.218(3) 0.111 Uiso d D 1 . .
H H2W3 0.219(5) 0.231(6) 0.203(3) 0.111 Uiso d D 1 . .
O O4W 0.6821(4) 0.6201(4) 0.1617(3) 0.0881(16) Uani d D 1 . .
H H1W4 0.698(6) 0.672(5) 0.171(5) 0.132 Uiso d D 1 . .
H H2W4 0.737(4) 0.590(6) 0.134(4) 0.132 Uiso d D 1 . .
O O5W 0.8951(3) 0.5382(3) 0.0821(2) 0.0658(11) Uani d D 1 . .
H H1W5 0.918(5) 0.4715(19) 0.081(4) 0.099 Uiso d D 1 . .
H H2W5 0.924(5) 0.576(4) 0.040(2) 0.099 Uiso d D 1 . .

loop_
_atom_site_aniso_label
_atom_site_aniso_U_11
_atom_site_aniso_U_22
_atom_site_aniso_U_33
_atom_site_aniso_U_12
_atom_site_aniso_U_13
_atom_site_aniso_U_23
C1 0.068(4) 0.048(3) 0.061(4) -0.016(3) -0.004(3) -0.021(3)
C2 0.061(3) 0.051(3) 0.063(4) -0.021(3) 0.000(3) -0.015(3)
C3 0.051(3) 0.050(3) 0.084(5) -0.003(3) -0.011(3) -0.022(3)
C4 0.055(3) 0.058(3) 0.063(4) -0.010(3) -0.017(3) -0.006(3)
C5 0.042(3) 0.072(4) 0.056(4) -0.016(3) -0.006(3) -0.013(3)
C6 0.059(3) 0.066(4) 0.051(4) -0.016(3) -0.012(3) -0.018(3)
N1 0.051(2) 0.052(3) 0.051(3) -0.011(2) -0.003(2) -0.019(2)
N2 0.048(2) 0.057(3) 0.057(3) -0.015(2) -0.003(2) -0.022(2)
N3 0.047(2) 0.053(3) 0.069(3) -0.017(2) 0.000(2) -0.026(2)
N4 0.047(2) 0.051(3) 0.051(3) -0.013(2) -0.005(2) -0.014(2)
N5 0.042(2) 0.050(2) 0.049(3) -0.011(2) -0.003(2) -0.014(2)
N6 0.045(2) 0.065(3) 0.054(3) -0.015(2) -0.002(2) -0.020(2)
Ni1 0.0378(3) 0.0423(3) 0.0431(4) -0.0097(3) -0.0033(3) -0.0166(3)
C7 0.048(3) 0.037(3) 0.064(4) -0.008(2) -0.012(3) -0.012(3)
C8 0.050(3) 0.046(3) 0.053(4) -0.012(3) -0.009(3) -0.002(3)
C9 0.043(3) 0.059(3) 0.063(4) -0.006(3) -0.013(3) -0.015(3)
C10 0.064(4) 0.058(3) 0.062(4) -0.003(3) -0.021(3) -0.023(3)
C11 0.062(3) 0.044(3) 0.061(4) -0.012(3) -0.006(3) -0.017(3)
C12 0.055(3) 0.042(3) 0.059(4) -0.018(3) 0.003(3) -0.008(3)
N7 0.045(2) 0.043(2) 0.057(3) -0.0115(19) -0.005(2) -0.019(2)
N8 0.044(2) 0.046(2) 0.056(3) -0.011(2) -0.006(2) -0.017(2)
N9 0.043(2) 0.047(2) 0.046(3) -0.0086(19) -0.005(2) -0.012(2)
N10 0.048(2) 0.054(3) 0.054(3) -0.003(2) -0.007(2) -0.011(2)
N11 0.045(2) 0.042(2) 0.054(3) -0.0074(19) 0.004(2) -0.014(2)
N12 0.040(2) 0.042(2) 0.059(3) -0.0080(19) -0.002(2) -0.011(2)
Ni2 0.0380(3) 0.0353(3) 0.0421(4) -0.0070(3) -0.0037(3) -0.0110(3)
C13 0.071(4) 0.044(3) 0.057(4) -0.017(3) -0.010(3) -0.013(3)
C14 0.058(3) 0.054(3) 0.055(4) -0.021(3) 0.003(3) -0.013(3)
C15 0.079(4) 0.055(4) 0.070(5) 0.009(3) -0.026(4) -0.017(3)
C16 0.088(5) 0.070(4) 0.043(4) -0.003(4) -0.014(3) -0.008(3)
C17 0.050(3) 0.053(3) 0.074(4) -0.010(3) -0.011(3) -0.025(3)
C18 0.062(3) 0.054(3) 0.066(4) -0.010(3) -0.016(3) -0.027(3)
N13 0.057(3) 0.054(3) 0.059(3) -0.009(2) -0.002(2) -0.024(2)
N14 0.059(3) 0.056(3) 0.057(3) -0.011(2) -0.005(2) -0.020(2)
N15 0.065(3) 0.054(3) 0.060(3) -0.004(2) -0.006(3) -0.018(2)
N16 0.055(3) 0.063(3) 0.058(3) -0.011(2) -0.004(2) -0.024(3)
N17 0.057(3) 0.053(3) 0.065(3) -0.010(2) 0.002(2) -0.025(2)
N18 0.061(3) 0.057(3) 0.057(3) -0.008(2) 0.000(2) -0.022(2)
Ni3 0.0409(3) 0.0397(3) 0.0433(4) -0.0069(3) -0.0033(3) -0.0145(3)
C19 0.039(3) 0.043(3) 0.047(3) -0.006(2) -0.007(2) -0.016(2)
C20 0.036(2) 0.037(2) 0.042(3) -0.009(2) -0.006(2) -0.010(2)
C21 0.041(3) 0.038(3) 0.052(3) -0.007(2) -0.005(2) -0.016(2)
C22 0.042(3) 0.037(3) 0.045(3) -0.004(2) -0.010(2) -0.015(2)
C23 0.049(3) 0.055(3) 0.047(3) 0.000(3) -0.012(3) -0.023(3)
N19 0.044(2) 0.043(2) 0.049(3) -0.0107(19) 0.000(2) -0.019(2)
N20 0.042(2) 0.051(2) 0.048(3) -0.014(2) 0.001(2) -0.020(2)
O1 0.0483(19) 0.054(2) 0.059(3) -0.0201(17) 0.0051(17) -0.0202(18)
O2 0.073(2) 0.053(2) 0.057(3) -0.0213(19) 0.010(2) -0.0291(19)
O3 0.054(2) 0.086(3) 0.069(3) -0.025(2) 0.016(2) -0.043(2)
O4 0.075(3) 0.054(2) 0.078(3) -0.016(2) 0.010(2) -0.038(2)
C24 0.055(3) 0.040(3) 0.046(3) -0.007(2) -0.003(3) -0.016(2)
C25 0.042(3) 0.031(2) 0.049(3) -0.008(2) -0.006(2) -0.012(2)
C26 0.040(2) 0.042(3) 0.047(3) -0.013(2) -0.002(2) -0.015(2)
C27 0.043(3) 0.036(2) 0.045(3) -0.005(2) -0.008(2) -0.015(2)
C28 0.057(3) 0.044(3) 0.048(3) -0.001(3) -0.011(3) -0.015(3)
N21 0.049(2) 0.045(2) 0.050(3) -0.016(2) 0.001(2) -0.017(2)
N22 0.046(2) 0.051(2) 0.046(3) -0.016(2) 0.005(2) -0.017(2)
O5 0.107(3) 0.054(2) 0.062(3) -0.032(2) 0.010(2) -0.034(2)
O6 0.074(3) 0.060(2) 0.064(3) -0.031(2) 0.021(2) -0.029(2)
O7 0.088(3) 0.084(3) 0.078(3) -0.021(3) -0.014(3) -0.046(3)
O8 0.095(3) 0.084(3) 0.062(3) -0.022(3) 0.023(3) -0.035(2)
C29 0.0634(15) 0.099(2) 0.0613(18) 0.0140(14) -0.0077(14) -0.0332(16)
C30 0.0634(15) 0.099(2) 0.0613(18) 0.0140(14) -0.0077(14) -0.0332(16)
C31 0.041(3) 0.053(3) 0.049(3) -0.011(2) -0.005(2) -0.016(3)
C32 0.043(3) 0.040(3) 0.046(3) -0.010(2) 0.005(2) -0.013(2)
C33 0.053(3) 0.043(3) 0.053(4) -0.012(3) 0.002(3) -0.021(3)
N23 0.044(2) 0.041(2) 0.063(3) 0.0027(19) 0.003(2) -0.015(2)
N24 0.051(3) 0.052(3) 0.050(3) -0.003(2) -0.003(2) -0.019(2)
O9 0.0634(15) 0.099(2) 0.0613(18) 0.0140(14) -0.0077(14) -0.0332(16)
O10 0.0634(15) 0.099(2) 0.0613(18) 0.0140(14) -0.0077(14) -0.0332(16)
O11 0.084(3) 0.071(3) 0.050(3) 0.004(2) 0.004(2) -0.024(2)
O12 0.047(2) 0.052(2) 0.066(3) -0.0041(18) -0.0037(19) -0.021(2)
O1W 0.107(4) 0.107(4) 0.093(4) -0.056(4) -0.006(3) -0.022(3)
O2W 0.079(3) 0.056(2) 0.110(4) -0.024(2) -0.042(3) -0.014(3)
O3W 0.074(3) 0.085(3) 0.065(3) -0.021(2) -0.016(2) -0.015(3)
O4W 0.072(3) 0.065(3) 0.115(4) -0.030(2) 0.029(3) -0.029(3)
O5W 0.071(3) 0.056(2) 0.057(3) -0.008(2) 0.004(2) -0.014(2)

loop_
_atom_type_symbol
_atom_type_description
_atom_type_scat_dispersion_real
_atom_type_scat_dispersion_imag
_atom_type_scat_source
C C 0.0033 0.0016 'International Tables Vol C Tables 4.2.6.8 and 6.1.1.4'
H H 0.0000 0.0000 'International Tables Vol C Tables 4.2.6.8 and 6.1.1.4'
N N 0.0061 0.0033 'International Tables Vol C Tables 4.2.6.8 and 6.1.1.4'
O O 0.0106 0.0060 'International Tables Vol C Tables 4.2.6.8 and 6.1.1.4'
Ni Ni 0.3393 1.1124 'International Tables Vol C Tables 4.2.6.8 and 6.1.1.4'

loop_
_geom_angle_atom_site_label_1
_geom_angle_atom_site_label_2
_geom_angle_atom_site_label_3
_geom_angle_site_symmetry_1
_geom_angle_site_symmetry_3
_geom_angle
_geom_angle_publ_flag
N1 C1 C2 . . 109.1(4) ?
N1 C1 H1A . . 109.9 ?
C2 C1 H1A . . 109.9 ?
N1 C1 H1B . . 109.9 ?
C2 C1 H1B . . 109.9 ?
H1A C1 H1B . . 108.3 ?
N2 C2 C1 . . 108.1(4) ?
N2 C2 H2A . . 110.1 ?
C1 C2 H2A . . 110.1 ?
N2 C2 H2B . . 110.1 ?
C1 C2 H2B . . 110.1 ?
H2A C2 H2B . . 108.4 ?
N3 C3 C4 . . 110.2(5) ?
N3 C3 H3A . . 109.6 ?
C4 C3 H3A . . 109.6 ?
N3 C3 H3B . . 109.6 ?
C4 C3 H3B . . 109.6 ?
H3A C3 H3B . . 108.1 ?
N4 C4 C3 . . 107.6(5) ?
N4 C4 H4A . . 110.2 ?
C3 C4 H4A . . 110.2 ?
N4 C4 H4B . . 110.2 ?
C3 C4 H4B . . 110.2 ?
H4A C4 H4B . . 108.5 ?
N5 C5 C6 . . 108.7(4) ?
N5 C5 H5A . . 109.9 ?
C6 C5 H5A . . 109.9 ?
N5 C5 H5B . . 109.9 ?
C6 C5 H5B . . 109.9 ?
H5A C5 H5B . . 108.3 ?
N6 C6 C5 . . 108.6(4) ?
N6 C6 H6A . . 110.0 ?
C5 C6 H6A . . 110.0 ?
N6 C6 H6B . . 110.0 ?
C5 C6 H6B . . 110.0 ?
H6A C6 H6B . . 108.4 ?
C1 N1 Ni1 . . 107.1(3) ?
C1 N1 H1C . . 110.3 ?
Ni1 N1 H1C . . 110.3 ?
C1 N1 H1D . . 110.3 ?
Ni1 N1 H1D . . 110.3 ?
H1C N1 H1D . . 108.6 ?
C2 N2 Ni1 . . 108.4(3) ?
C2 N2 H2C . . 110.0 ?
Ni1 N2 H2C . . 110.0 ?
C2 N2 H2D . . 110.0 ?
Ni1 N2 H2D . . 110.0 ?
H2C N2 H2D . . 108.4 ?
C3 N3 Ni1 . . 108.4(3) ?
C3 N3 H3C . . 110.0 ?
Ni1 N3 H3C . . 110.0 ?
C3 N3 H3D . . 110.0 ?
Ni1 N3 H3D . . 110.0 ?
H3C N3 H3D . . 108.4 ?
C4 N4 Ni1 . . 108.7(3) ?
C4 N4 H4C . . 110.0 ?
Ni1 N4 H4C . . 110.0 ?
C4 N4 H4D . . 110.0 ?
Ni1 N4 H4D . . 110.0 ?
H4C N4 H4D . . 108.3 ?
C5 N5 Ni1 . . 109.3(3) ?
C5 N5 H5C . . 109.8 ?
Ni1 N5 H5C . . 109.8 ?
C5 N5 H5D . . 109.8 ?
Ni1 N5 H5D . . 109.8 ?
H5C N5 H5D . . 108.3 ?
C6 N6 Ni1 . . 107.8(3) ?
C6 N6 H6C . . 110.1 ?
Ni1 N6 H6C . . 110.1 ?
C6 N6 H6D . . 110.1 ?
Ni1 N6 H6D . . 110.1 ?
H6C N6 H6D . . 108.5 ?
N4 Ni1 N2 . . 95.88(17) ?
N4 Ni1 N5 . . 90.55(16) ?
N2 Ni1 N5 . . 172.19(18) ?
N4 Ni1 N6 . . 171.11(14) ?
N2 Ni1 N6 . . 92.32(17) ?
N5 Ni1 N6 . . 81.55(16) ?
N4 Ni1 N3 . . 81.46(18) ?
N2 Ni1 N3 . . 91.30(16) ?
N5 Ni1 N3 . . 94.04(15) ?
N6 Ni1 N3 . . 94.97(19) ?
N4 Ni1 N1 . . 89.94(17) ?
N2 Ni1 N1 . . 82.15(15) ?
N5 Ni1 N1 . . 93.46(15) ?
N6 Ni1 N1 . . 94.56(18) ?
N3 Ni1 N1 . . 168.64(17) ?
N7 C7 C8 . . 110.1(4) ?
N7 C7 H7A . . 109.6 ?
C8 C7 H7A . . 109.6 ?
N7 C7 H7B . . 109.6 ?
C8 C7 H7B . . 109.6 ?
H7A C7 H7B . . 108.2 ?
N8 C8 C7 . . 108.2(4) ?
N8 C8 H8A . . 110.1 ?
C7 C8 H8A . . 110.1 ?
N8 C8 H8B . . 110.1 ?
C7 C8 H8B . . 110.1 ?
H8A C8 H8B . . 108.4 ?
N9 C9 C10 . . 108.9(4) ?
N9 C9 H9A . . 109.9 ?
C10 C9 H9A . . 109.9 ?
N9 C9 H9B . . 109.9 ?
C10 C9 H9B . . 109.9 ?
H9A C9 H9B . . 108.3 ?
N10 C10 C9 . . 109.0(4) ?
N10 C10 H10A . . 109.9 ?
C9 C10 H10A . . 109.9 ?
N10 C10 H10B . . 109.9 ?
C9 C10 H10B . . 109.9 ?
H10A C10 H10B . . 108.3 ?
N11 C11 C12 . . 109.2(4) ?
N11 C11 H11A . . 109.8 ?
C12 C11 H11A . . 109.8 ?
N11 C11 H11B . . 109.8 ?
C12 C11 H11B . . 109.8 ?
H11A C11 H11B . . 108.3 ?
N12 C12 C11 . . 107.9(4) ?
N12 C12 H12A . . 110.1 ?
C11 C12 H12A . . 110.1 ?
N12 C12 H12B . . 110.1 ?
C11 C12 H12B . . 110.1 ?
H12A C12 H12B . . 108.4 ?
C7 N7 Ni2 . . 109.3(3) ?
C7 N7 H7C . . 109.8 ?
Ni2 N7 H7C . . 109.8 ?
C7 N7 H7D . . 109.8 ?
Ni2 N7 H7D . . 109.8 ?
H7C N7 H7D . . 108.3 ?
C8 N8 Ni2 . . 106.3(3) ?
C8 N8 H8C . . 110.5 ?
Ni2 N8 H8C . . 110.5 ?
C8 N8 H8D . . 110.5 ?
Ni2 N8 H8D . . 110.5 ?
H8C N8 H8D . . 108.7 ?
C9 N9 Ni2 . . 107.4(3) ?
C9 N9 H9C . . 110.2 ?
Ni2 N9 H9C . . 110.2 ?
C9 N9 H9D . . 110.2 ?
Ni2 N9 H9D . . 110.2 ?
H9C N9 H9D . . 108.5 ?
C10 N10 Ni2 . . 108.5(3) ?
C10 N10 H10C . . 110.0 ?
Ni2 N10 H10C . . 110.0 ?
C10 N10 H10D . . 110.0 ?
Ni2 N10 H10D . . 110.0 ?
H10C N10 H10D . . 108.4 ?
C11 N11 Ni2 . . 106.8(3) ?
C11 N11 H11C . . 110.4 ?
Ni2 N11 H11C . . 110.4 ?
C11 N11 H11D . . 110.4 ?
Ni2 N11 H11D . . 110.4 ?
H11C N11 H11D . . 108.6 ?
C12 N12 Ni2 . . 108.4(3) ?
C12 N12 H12C . . 110.0 ?
Ni2 N12 H12C . . 110.0 ?
C12 N12 H12D . . 110.0 ?
Ni2 N12 H12D . . 110.0 ?
H12C N12 H12D . . 108.4 ?
N7 Ni2 N9 . . 95.60(15) ?
N7 Ni2 N12 . . 88.56(15) ?
N9 Ni2 N12 . . 175.39(16) ?
N7 Ni2 N10 . . 92.46(18) ?
N9 Ni2 N10 . . 81.63(16) ?
N12 Ni2 N10 . . 96.23(17) ?
N7 Ni2 N11 . . 167.90(16) ?
N9 Ni2 N11 . . 94.38(15) ?
N12 Ni2 N11 . . 81.74(14) ?
N10 Ni2 N11 . . 95.75(18) ?
N7 Ni2 N8 . . 82.19(17) ?
N9 Ni2 N8 . . 89.41(16) ?
N12 Ni2 N8 . . 93.14(16) ?
N10 Ni2 N8 . . 169.09(15) ?
N11 Ni2 N8 . . 91.10(17) ?
N13 C13 C14 . . 108.6(4) ?
N13 C13 H13A . . 110.0 ?
C14 C13 H13A . . 110.0 ?
N13 C13 H13B . . 110.0 ?
C14 C13 H13B . . 110.0 ?
H13A C13 H13B . . 108.4 ?
N14 C14 C13 . . 108.0(4) ?
N14 C14 H14A . . 110.1 ?
C13 C14 H14A . . 110.1 ?
N14 C14 H14B . . 110.1 ?
C13 C14 H14B . . 110.1 ?
H14A C14 H14B . . 108.4 ?
N15 C15 C16 . . 107.8(5) ?
N15 C15 H15A . . 110.1 ?
C16 C15 H15A . . 110.1 ?
N15 C15 H15B . . 110.1 ?
C16 C15 H15B . . 110.1 ?
H15A C15 H15B . . 108.5 ?
N16 C16 C15 . . 108.1(5) ?
N16 C16 H16A . . 110.1 ?
C15 C16 H16A . . 110.1 ?
N16 C16 H16B . . 110.1 ?
C15 C16 H16B . . 110.1 ?
H16A C16 H16B . . 108.4 ?
N17 C17 C18 . . 108.0(4) ?
N17 C17 H17A . . 110.1 ?
C18 C17 H17A . . 110.1 ?
N17 C17 H17B . . 110.1 ?
C18 C17 H17B . . 110.1 ?
H17A C17 H17B . . 108.4 ?
N18 C18 C17 . . 109.8(4) ?
N18 C18 H18A . . 109.7 ?
C17 C18 H18A . . 109.7 ?
N18 C18 H18B . . 109.7 ?
C17 C18 H18B . . 109.7 ?
H18A C18 H18B . . 108.2 ?
C13 N13 Ni3 . . 107.7(3) ?
C13 N13 H13C . . 110.2 ?
Ni3 N13 H13C . . 110.2 ?
C13 N13 H13D . . 110.2 ?
Ni3 N13 H13D . . 110.2 ?
H13C N13 H13D . . 108.5 ?
C14 N14 Ni3 . . 107.5(3) ?
C14 N14 H14C . . 110.2 ?
Ni3 N14 H14C . . 110.2 ?
C14 N14 H14D . . 110.2 ?
Ni3 N14 H14D . . 110.2 ?
H14C N14 H14D . . 108.5 ?
C15 N15 Ni3 . . 108.7(4) ?
C15 N15 H15C . . 109.9 ?
Ni3 N15 H15C . . 109.9 ?
C15 N15 H15D . . 109.9 ?
Ni3 N15 H15D . . 109.9 ?
H15C N15 H15D . . 108.3 ?
C16 N16 Ni3 . . 106.9(3) ?
C16 N16 H16C . . 110.3 ?
Ni3 N16 H16C . . 110.3 ?
C16 N16 H16D . . 110.3 ?
Ni3 N16 H16D . . 110.3 ?
H16C N16 H16D . . 108.6 ?
C17 N17 Ni3 . . 106.3(3) ?
C17 N17 H17C . . 110.5 ?
Ni3 N17 H17C . . 110.5 ?
C17 N17 H17D . . 110.5 ?
Ni3 N17 H17D . . 110.5 ?
H17C N17 H17D . . 108.7 ?
C18 N18 Ni3 . . 107.1(3) ?
C18 N18 H18C . . 110.3 ?
Ni3 N18 H18C . . 110.3 ?
C18 N18 H18D . . 110.3 ?
Ni3 N18 H18D . . 110.3 ?
H18C N18 H18D . . 108.6 ?
N15 Ni3 N16 . . 81.65(19) ?
N15 Ni3 N14 . . 94.13(17) ?
N16 Ni3 N14 . . 93.26(18) ?
N15 Ni3 N13 . . 172.13(18) ?
N16 Ni3 N13 . . 91.78(18) ?
N14 Ni3 N13 . . 81.87(16) ?
N15 Ni3 N17 . . 94.52(17) ?
N16 Ni3 N17 . . 93.09(18) ?
N14 Ni3 N17 . . 169.93(19) ?
N13 Ni3 N17 . . 90.13(16) ?
N15 Ni3 N18 . . 90.18(19) ?
N16 Ni3 N18 . . 170.30(17) ?
N14 Ni3 N18 . . 92.52(18) ?
N13 Ni3 N18 . . 96.74(19) ?
N17 Ni3 N18 . . 82.31(18) ?
O1 C19 O2 . . 125.7(5) ?
O1 C19 C20 . . 116.6(4) ?
O2 C19 C20 . . 117.7(4) ?
N19 C20 C21 . . 110.8(4) ?
N19 C20 C19 . . 120.6(4) ?
C21 C20 C19 . . 128.5(4) ?
C22 C21 C20 . . 106.2(4) ?
C22 C21 H21 . . 126.9 ?
C20 C21 H21 . . 126.9 ?
N20 C22 C21 . . 105.2(4) ?
N20 C22 C23 . . 120.1(4) ?
C21 C22 C23 . . 134.7(4) ?
O3 C23 O4 . . 126.5(5) ?
O3 C23 C22 . . 116.9(4) ?
O4 C23 C22 . . 116.6(5) ?
C20 N19 N20 . . 104.6(4) ?
N19 N20 C22 . . 113.1(4) ?
N19 N20 H20 . . 123.4 ?
C22 N20 H20 . . 123.4 ?
O5 C24 O6 . . 124.2(5) ?
O5 C24 C25 . . 119.2(4) ?
O6 C24 C25 . . 116.5(4) ?
N21 C25 C26 . . 109.9(4) ?
N21 C25 C24 . . 121.2(4) ?
C26 C25 C24 . . 128.9(4) ?
C27 C26 C25 . . 106.0(4) ?
C27 C26 H26 . . 127.0 ?
C25 C26 H26 . . 127.0 ?
N22 C27 C26 . . 105.9(4) ?
N22 C27 C28 . . 120.3(4) ?
C26 C27 C28 . . 133.8(4) ?
O7 C28 O8 . . 125.3(5) ?
O7 C28 C27 . . 118.3(5) ?
O8 C28 C27 . . 116.4(5) ?
C25 N21 N22 . . 105.3(4) ?
N21 N22 C27 . . 112.8(4) ?
N21 N22 H22 . . 123.6 ?
C27 N22 H22 . . 123.6 ?
O10 C29 O9 . . 123.3(6) ?
O10 C29 C30 . . 121.2(7) ?
O9 C29 C30 . . 115.4(6) ?
N23 C30 C31 . . 105.5(5) ?
N23 C30 C29 . . 120.0(6) ?
C31 C30 C29 . . 134.5(7) ?
C30 C31 C32 . . 106.1(5) ?
C30 C31 H31 . . 126.9 ?
C32 C31 H31 . . 126.9 ?
N24 C32 C31 . . 111.2(4) ?
N24 C32 C33 . . 120.1(5) ?
C31 C32 C33 . . 128.7(5) ?
O11 C33 O12 . . 126.3(5) ?
O11 C33 C32 . . 118.0(6) ?
O12 C33 C32 . . 115.7(5) ?
C30 N23 N24 . . 113.9(5) ?
C30 N23 H23 . . 123.0 ?
N24 N23 H23 . . 123.0 ?
C32 N24 N23 . . 103.2(4) ?
H1W1 O1W H2W1 . . 110(8) ?
H1W2 O2W H2W2 . . 110(7) ?
H1W3 O3W H2W3 . . 108(3) ?
H1W4 O4W H2W4 . . 108(7) ?
H1W5 O5W H2W5 . . 107(3) ?

loop_
_geom_bond_atom_site_label_1
_geom_bond_atom_site_label_2
_geom_bond_site_symmetry_2
_geom_bond_distance
_geom_bond_publ_flag
C1 N1 . 1.483(6) ?
C1 C2 . 1.507(7) ?
C1 H1A . 0.97 ?
C1 H1B . 0.97 ?
C2 N2 . 1.474(6) ?
C2 H2A . 0.97 ?
C2 H2B . 0.97 ?
C3 N3 . 1.461(7) ?
C3 C4 . 1.502(8) ?
C3 H3A . 0.97 ?
C3 H3B . 0.97 ?
C4 N4 . 1.478(7) ?
C4 H4A . 0.97 ?
C4 H4B . 0.97 ?
C5 N5 . 1.475(7) ?
C5 C6 . 1.505(7) ?
C5 H5A . 0.97 ?
C5 H5B . 0.97 ?
C6 N6 . 1.467(6) ?
C6 H6A . 0.97 ?
C6 H6B . 0.97 ?
N1 Ni1 . 2.130(4) ?
N1 H1C . 0.90 ?
N1 H1D . 0.90 ?
N2 Ni1 . 2.110(4) ?
N2 H2C . 0.90 ?
N2 H2D . 0.90 ?
N3 Ni1 . 2.128(4) ?
N3 H3C . 0.90 ?
N3 H3D . 0.90 ?
N4 Ni1 . 2.108(5) ?
N4 H4C . 0.90 ?
N4 H4D . 0.90 ?
N5 Ni1 . 2.111(3) ?
N5 H5C . 0.90 ?
N5 H5D . 0.90 ?
N6 Ni1 . 2.118(5) ?
N6 H6C . 0.90 ?
N6 H6D . 0.90 ?
C7 N7 . 1.457(7) ?
C7 C8 . 1.514(7) ?
C7 H7A . 0.97 ?
C7 H7B . 0.97 ?
C8 N8 . 1.479(6) ?
C8 H8A . 0.97 ?
C8 H8B . 0.97 ?
C9 N9 . 1.462(7) ?
C9 C10 . 1.501(8) ?
C9 H9A . 0.97 ?
C9 H9B . 0.97 ?
C10 N10 . 1.475(6) ?
C10 H10A . 0.97 ?
C10 H10B . 0.97 ?
C11 N11 . 1.471(6) ?
C11 C12 . 1.504(7) ?
C11 H11A . 0.97 ?
C11 H11B . 0.97 ?
C12 N12 . 1.466(6) ?
C12 H12A . 0.97 ?
C12 H12B . 0.97 ?
N7 Ni2 . 2.106(4) ?
N7 H7C . 0.90 ?
N7 H7D . 0.90 ?
N8 Ni2 . 2.130(4) ?
N8 H8C . 0.90 ?
N8 H8D . 0.90 ?
N9 Ni2 . 2.124(4) ?
N9 H9C . 0.90 ?
N9 H9D . 0.90 ?
N10 Ni2 . 2.125(5) ?
N10 H10C . 0.90 ?
N10 H10D . 0.90 ?
N11 Ni2 . 2.126(4) ?
N11 H11C . 0.90 ?
N11 H11D . 0.90 ?
N12 Ni2 . 2.125(4) ?
N12 H12C . 0.90 ?
N12 H12D . 0.90 ?
C13 N13 . 1.472(6) ?
C13 C14 . 1.505(7) ?
C13 H13A . 0.97 ?
C13 H13B . 0.97 ?
C14 N14 . 1.477(7) ?
C14 H14A . 0.97 ?
C14 H14B . 0.97 ?
C15 N15 . 1.462(8) ?
C15 C16 . 1.512(8) ?
C15 H15A . 0.97 ?
C15 H15B . 0.97 ?
C16 N16 . 1.482(7) ?
C16 H16A . 0.97 ?
C16 H16B . 0.97 ?
C17 N17 . 1.486(7) ?
C17 C18 . 1.510(8) ?
C17 H17A . 0.97 ?
C17 H17B . 0.97 ?
C18 N18 . 1.476(6) ?
C18 H18A . 0.97 ?
C18 H18B . 0.97 ?
N13 Ni3 . 2.122(4) ?
N13 H13C . 0.90 ?
N13 H13D . 0.90 ?
N14 Ni3 . 2.122(4) ?
N14 H14C . 0.90 ?
N14 H14D . 0.90 ?
N15 Ni3 . 2.121(5) ?
N15 H15C . 0.90 ?
N15 H15D . 0.90 ?
N16 Ni3 . 2.122(5) ?
N16 H16C . 0.90 ?
N16 H16D . 0.90 ?
N17 Ni3 . 2.140(4) ?
N17 H17C . 0.90 ?
N17 H17D . 0.90 ?
N18 Ni3 . 2.147(5) ?
N18 H18C . 0.90 ?
N18 H18D . 0.90 ?
C19 O1 . 1.251(5) ?
C19 O2 . 1.252(5) ?
C19 C20 . 1.507(6) ?
C20 N19 . 1.331(5) ?
C20 C21 . 1.399(6) ?
C21 C22 . 1.371(6) ?
C21 H21 . 0.93 ?
C22 N20 . 1.358(5) ?
C22 C23 . 1.496(7) ?
C23 O3 . 1.234(6) ?
C23 O4 . 1.247(6) ?
N19 N20 . 1.343(5) ?
N20 H20 . 0.86 ?
C24 O5 . 1.235(6) ?
C24 O6 . 1.262(5) ?
C24 C25 . 1.483(7) ?
C25 N21 . 1.337(5) ?
C25 C26 . 1.413(6) ?
C26 C27 . 1.367(6) ?
C26 H26 . 0.93 ?
C27 N22 . 1.353(5) ?
C27 C28 . 1.490(7) ?
C28 O7 . 1.236(6) ?
C28 O8 . 1.246(6) ?
N21 N22 . 1.342(5) ?
N22 H22 . 0.86 ?
C29 O10 . 1.202(8) ?
C29 O9 . 1.266(8) ?
C29 C30 . 1.465(9) ?
C30 N23 . 1.342(8) ?
C30 C31 . 1.368(8) ?
C31 C32 . 1.397(7) ?
C31 H31 . 0.93 ?
C32 N24 . 1.341(7) ?
C32 C33 . 1.497(7) ?
C33 O11 . 1.246(7) ?
C33 O12 . 1.266(7) ?
N23 N24 . 1.358(6) ?
N23 H23 . 0.8600 ?
O1W H1W1 . 0.82(5) ?
O1W H2W1 . 0.83(8) ?
O2W H1W2 . 0.82(7) ?
O2W H2W2 . 0.83(6) ?
O3W H1W3 . 0.84(6) ?
O3W H2W3 . 0.84(6) ?
O4W H1W4 . 0.83(8) ?
O4W H2W4 . 0.84(7) ?
O5W H1W5 . 0.830(19) ?
O5W H2W5 . 0.84(4) ?

loop_
_geom_hbond_atom_site_label_D
_geom_hbond_atom_site_label_H
_geom_hbond_atom_site_label_A
_geom_hbond_site_symmetry_A
_geom_hbond_distance_DH
_geom_hbond_distance_HA
_geom_hbond_distance_DA
_geom_hbond_angle_DHA
_geom_hbond_publ_flag
O1W H1W1 O4 . 0.82(5) 1.93(3) 2.725(6) 162(8) yes
O1W H2W1 O9 . 0.83(8) 1.94(8) 2.739(8) 163(8) yes
O2W H1W2 O6 . 0.82(7) 1.90(3) 2.674(5) 159(6) yes
O2W H2W2 O1 . 0.83(6) 2.04(3) 2.856(6) 167(8) yes
O3W H1W3 O7 . 0.84(6) 1.95(6) 2.787(6) 175(2) yes
O3W H2W3 O11 1_554 0.84(6) 2.36(4) 3.074(6) 144(6) yes
O3W H2W3 N24 1_554 0.84(6) 2.55(5) 3.236(6) 141(7) yes
O4W H1W4 O1W 2_666 0.83(8) 2.37(5) 3.094(8) 146(8) yes
O4W H1W4 O9 2_666 0.83(8) 2.57(5) 3.293(6) 146(8) yes
O4W H2W4 O5W . 0.84(7) 2.03(7) 2.839(6) 163(7) yes
O5W H1W5 O12 1_654 0.83(2) 2.01(3) 2.819(5) 165(6) yes
O5W H2W5 O12 2_666 0.84(4) 2.06(2) 2.888(5) 176(7) yes
N1 H1C O1 2_666 0.90 2.34 3.215(6) 164 yes
N1 H1D O3W 2_666 0.90 2.27 3.159(7) 170 yes
N2 H2C O9 1_565 0.90 2.25 3.118(6) 162 yes
N2 H2D O1 1_565 0.90 2.55 3.358(6) 150 yes
N3 H3D N21 2_676 0.90 2.24 3.066(5) 153 yes
N4 H4C O2 2_666 0.90 2.24 3.091(5) 158 yes
N4 H4D O1 1_565 0.90 2.15 3.039(5) 168 yes
N5 H5C O2 2_666 0.90 2.28 3.091(6) 150 yes
N5 H5D O5 2_676 0.90 2.02 2.913(5) 174 yes
N6 H6C O10 1_565 0.90 2.38 3.154(6) 144 yes
N6 H6C O9 1_565 0.90 2.54 3.357(6) 152 yes
N7 H7C N19 2_556 0.90 2.07 2.950(5) 165 yes
N7 H7D O3W . 0.90 2.45 3.314(6) 162 yes
N8 H8C O2W . 0.90 2.22 3.029(6) 149 yes
N8 H8D O5 2_566 0.90 2.57 3.388(6) 152 yes
N8 H8D O6 2_566 0.90 2.59 3.345(5) 142 yes
N9 H9C O2 2_556 0.90 2.19 3.071(5) 166 yes
N9 H9D O5 2_566 0.90 2.18 3.049(6) 162 yes
N10 H10D O11 1_554 0.90 2.21 3.066(6) 159 yes
N11 H11C O1W 2_566 0.90 2.33 3.173(7) 156 yes
N11 H11D O6 2_566 0.90 2.09 2.959(6) 162 yes
N12 H12C O2W . 0.90 2.22 3.100(7) 166 yes
N12 H12D O3W . 0.90 2.46 3.213(6) 142 yes
N13 H13C O8 2_665 0.90 2.08 2.929(6) 157 yes
N13 H13D O7 . 0.90 2.57 3.307(7) 139 yes
N14 H14C O4 2_566 0.90 2.08 2.976(6) 173 yes
N14 H14D O12 2_566 0.90 2.41 3.284(7) 163 yes
N15 H15C O3 2_566 0.90 2.13 2.940(6) 149 yes
N16 H16C O8 2_665 0.90 2.20 3.017(6) 151 yes
N16 H16D O12 2_566 0.90 2.27 3.147(5) 164 yes
N17 H17C O7 2_665 0.90 2.42 3.290(6) 162 yes
N17 H17C O8 2_665 0.90 2.59 3.351(6) 142 yes
N17 H17D O10 1_564 0.90 2.31 3.151(6) 155 yes
N18 H18C O3 2_566 0.90 2.25 3.100(6) 157 yes
N20 H20 O11 2_557 0.86 2.35 3.058(6) 140 yes
N22 H22 O4W . 0.86 2.00 2.819(5) 160 yes
N23 H23 O10 2_657 0.86 2.03 2.856(6) 160 yes

loop_
_geom_torsion_atom_site_label_1
_geom_torsion_atom_site_label_2
_geom_torsion_atom_site_label_3
_geom_torsion_atom_site_label_4
_geom_torsion_site_symmetry_1
_geom_torsion_site_symmetry_2
_geom_torsion_site_symmetry_3
_geom_torsion_site_symmetry_4
_geom_torsion
_geom_torsion_publ_flag
N1 C1 C2 N2 . . . . 56.5(6) ?
N3 C3 C4 N4 . . . . 54.5(5) ?
N5 C5 C6 N6 . . . . 54.8(6) ?
C2 C1 N1 Ni1 . . . . -41.4(5) ?
C1 C2 N2 Ni1 . . . . -41.9(5) ?
C4 C3 N3 Ni1 . . . . -38.2(5) ?
C3 C4 N4 Ni1 . . . . -42.6(5) ?
C6 C5 N5 Ni1 . . . . -37.3(5) ?
C5 C6 N6 Ni1 . . . . -44.0(5) ?
C4 N4 Ni1 N2 . . . . 108.0(3) ?
C4 N4 Ni1 N5 . . . . -76.4(3) ?
C4 N4 Ni1 N3 . . . . 17.6(3) ?
C4 N4 Ni1 N1 . . . . -169.9(3) ?
C2 N2 Ni1 N4 . . . . 104.3(4) ?
C2 N2 Ni1 N6 . . . . -79.1(4) ?
C2 N2 Ni1 N3 . . . . -174.1(4) ?
C2 N2 Ni1 N1 . . . . 15.2(4) ?
C5 N5 Ni1 N4 . . . . -173.5(3) ?
C5 N5 Ni1 N6 . . . . 10.6(3) ?
C5 N5 Ni1 N3 . . . . 105.0(4) ?
C5 N5 Ni1 N1 . . . . -83.5(4) ?
C6 N6 Ni1 N2 . . . . -166.5(3) ?
C6 N6 Ni1 N5 . . . . 18.4(3) ?
C6 N6 Ni1 N3 . . . . -75.0(3) ?
C6 N6 Ni1 N1 . . . . 111.2(3) ?
C3 N3 Ni1 N4 . . . . 11.2(3) ?
C3 N3 Ni1 N2 . . . . -84.6(3) ?
C3 N3 Ni1 N5 . . . . 101.1(3) ?
C3 N3 Ni1 N6 . . . . -177.0(3) ?
C3 N3 Ni1 N1 . . . . -30.1(10) ?
C1 N1 Ni1 N4 . . . . -81.6(4) ?
C1 N1 Ni1 N2 . . . . 14.3(4) ?
C1 N1 Ni1 N5 . . . . -172.2(4) ?
C1 N1 Ni1 N6 . . . . 106.1(4) ?
C1 N1 Ni1 N3 . . . . -40.9(10) ?
N7 C7 C8 N8 . . . . -54.6(5) ?
N9 C9 C10 N10 . . . . -55.8(6) ?
N11 C11 C12 N12 . . . . -57.5(6) ?
C8 C7 N7 Ni2 . . . . 34.9(4) ?
C7 C8 N8 Ni2 . . . . 45.1(4) ?
C10 C9 N9 Ni2 . . . . 44.4(5) ?
C9 C10 N10 Ni2 . . . . 37.7(5) ?
C12 C11 N11 Ni2 . . . . 43.8(5) ?
C11 C12 N12 Ni2 . . . . 40.6(5) ?
C7 N7 Ni2 N9 . . . . -96.4(3) ?
C7 N7 Ni2 N12 . . . . 85.6(3) ?
C7 N7 Ni2 N10 . . . . -178.2(3) ?
C7 N7 Ni2 N11 . . . . 49.1(9) ?
C7 N7 Ni2 N8 . . . . -7.7(3) ?
C9 N9 Ni2 N7 . . . . -110.1(3) ?
C9 N9 Ni2 N10 . . . . -18.4(3) ?
C9 N9 Ni2 N11 . . . . 76.8(3) ?
C9 N9 Ni2 N8 . . . . 167.9(3) ?
C12 N12 Ni2 N7 . . . . 173.8(4) ?
C12 N12 Ni2 N10 . . . . 81.5(4) ?
C12 N12 Ni2 N11 . . . . -13.4(4) ?
C12 N12 Ni2 N8 . . . . -104.1(4) ?
C10 N10 Ni2 N7 . . . . 84.6(3) ?
C10 N10 Ni2 N9 . . . . -10.7(3) ?
C10 N10 Ni2 N12 . . . . 173.4(3) ?
C10 N10 Ni2 N11 . . . . -104.3(3) ?
C10 N10 Ni2 N8 . . . . 24.3(11) ?
C11 N11 Ni2 N7 . . . . 20.5(10) ?
C11 N11 Ni2 N9 . . . . 166.0(3) ?
C11 N11 Ni2 N12 . . . . -16.5(3) ?
C11 N11 Ni2 N10 . . . . -112.0(3) ?
C11 N11 Ni2 N8 . . . . 76.5(3) ?
C8 N8 Ni2 N7 . . . . -20.8(3) ?
C8 N8 Ni2 N9 . . . . 74.9(3) ?
C8 N8 Ni2 N12 . . . . -108.9(3) ?
C8 N8 Ni2 N10 . . . . 40.3(10) ?
C8 N8 Ni2 N11 . . . . 169.3(3) ?
N13 C13 C14 N14 . . . . 57.6(6) ?
N15 C15 C16 N16 . . . . 58.0(6) ?
N17 C17 C18 N18 . . . . 58.2(6) ?
C14 C13 N13 Ni3 . . . . -41.8(5) ?
C13 C14 N14 Ni3 . . . . -43.0(5) ?
C16 C15 N15 Ni3 . . . . -40.8(6) ?
C15 C16 N16 Ni3 . . . . -44.7(6) ?
C18 C17 N17 Ni3 . . . . -45.2(4) ?
C17 C18 N18 Ni3 . . . . -39.3(5) ?
C15 N15 Ni3 N16 . . . . 13.0(4) ?
C15 N15 Ni3 N14 . . . . -79.7(4) ?
C15 N15 Ni3 N17 . . . . 105.5(4) ?
C15 N15 Ni3 N18 . . . . -172.2(4) ?
C16 N16 Ni3 N15 . . . . 17.6(4) ?
C16 N16 Ni3 N14 . . . . 111.3(4) ?
C16 N16 Ni3 N13 . . . . -166.8(4) ?
C16 N16 Ni3 N17 . . . . -76.6(4) ?
C14 N14 Ni3 N15 . . . . -170.9(4) ?
C14 N14 Ni3 N16 . . . . 107.2(4) ?
C14 N14 Ni3 N13 . . . . 15.9(4) ?
C14 N14 Ni3 N17 . . . . -21.8(12) ?
C14 N14 Ni3 N18 . . . . -80.6(4) ?
C13 N13 Ni3 N16 . . . . -78.8(4) ?
C13 N13 Ni3 N14 . . . . 14.2(4) ?
C13 N13 Ni3 N17 . . . . -171.9(4) ?
C13 N13 Ni3 N18 . . . . 105.8(4) ?
C17 N17 Ni3 N15 . . . . 108.4(3) ?
C17 N17 Ni3 N16 . . . . -169.8(3) ?
C17 N17 Ni3 N14 . . . . -40.7(12) ?
C17 N17 Ni3 N13 . . . . -78.0(3) ?
C17 N17 Ni3 N18 . . . . 18.8(3) ?
C18 N18 Ni3 N15 . . . . -83.6(3) ?
C18 N18 Ni3 N14 . . . . -177.7(3) ?
C18 N18 Ni3 N13 . . . . 100.2(3) ?
C18 N18 Ni3 N17 . . . . 11.0(3) ?
O1 C19 C20 N19 . . . . -177.5(4) ?
O2 C19 C20 N19 . . . . 1.3(7) ?
O1 C19 C20 C21 . . . . 5.4(8) ?
O2 C19 C20 C21 . . . . -175.8(5) ?
N19 C20 C21 C22 . . . . -0.1(6) ?
C19 C20 C21 C22 . . . . 177.2(5) ?
C20 C21 C22 N20 . . . . -0.3(6) ?
C20 C21 C22 C23 . . . . 180.0(6) ?
N20 C22 C23 O3 . . . . -7.8(8) ?
C21 C22 C23 O3 . . . . 171.9(6) ?
N20 C22 C23 O4 . . . . 172.7(5) ?
C21 C22 C23 O4 . . . . -7.6(9) ?
C21 C20 N19 N20 . . . . 0.4(5) ?
C19 C20 N19 N20 . . . . -177.1(4) ?
C20 N19 N20 C22 . . . . -0.6(6) ?
C21 C22 N20 N19 . . . . 0.6(6) ?
C23 C22 N20 N19 . . . . -179.7(4) ?
O5 C24 C25 N21 . . . . 5.4(8) ?
O6 C24 C25 N21 . . . . -173.2(5) ?
O5 C24 C25 C26 . . . . -173.1(5) ?
O6 C24 C25 C26 . . . . 8.3(8) ?
N21 C25 C26 C27 . . . . 0.7(6) ?
C24 C25 C26 C27 . . . . 179.4(5) ?
C25 C26 C27 N22 . . . . -0.6(6) ?
C25 C26 C27 C28 . . . . -177.7(6) ?
N22 C27 C28 O7 . . . . -171.1(5) ?
C26 C27 C28 O7 . . . . 5.6(9) ?
N22 C27 C28 O8 . . . . 7.7(8) ?
C26 C27 C28 O8 . . . . -175.6(6) ?
C26 C25 N21 N22 . . . . -0.5(6) ?
C24 C25 N21 N22 . . . . -179.3(5) ?
C25 N21 N22 C27 . . . . 0.1(6) ?
C26 C27 N22 N21 . . . . 0.3(6) ?
C28 C27 N22 N21 . . . . 177.9(5) ?
O10 C29 C30 N23 . . . . 12.0(11) ?
O9 C29 C30 N23 . . . . -165.3(6) ?
O10 C29 C30 C31 . . . . -166.6(7) ?
O9 C29 C30 C31 . . . . 16.1(12) ?
N23 C30 C31 C32 . . . . -0.2(7) ?
C29 C30 C31 C32 . . . . 178.6(8) ?
C30 C31 C32 N24 . . . . 0.5(6) ?
C30 C31 C32 C33 . . . . 179.9(5) ?
N24 C32 C33 O11 . . . . -18.3(7) ?
C31 C32 C33 O11 . . . . 162.3(5) ?
N24 C32 C33 O12 . . . . 162.4(4) ?
C31 C32 C33 O12 . . . . -17.0(7) ?
C31 C30 N23 N24 . . . . -0.2(7) ?
C29 C30 N23 N24 . . . . -179.2(6) ?
C31 C32 N24 N23 . . . . -0.6(5) ?
C33 C32 N24 N23 . . . . 179.9(4) ?
C30 N23 N24 C32 . . . . 0.5(6) ?
